data_1535872
loop_
_publ_author_name
'Ishakova, L.D.'
'Trunov, V.K.'
'Ovanisyan, S.M.'

_publ_section_title
;
 Crystal structure of K Dy (Se O4)2
;
_journal_name_full Kristallografiya
_journal_page_first 1099
_journal_page_last 1104
_journal_volume 35
_journal_year 1990
_chemical_formula_sum 'Dy K O8 Se2'
_chemical_name_systematic 'K Dy (Se O4)2'
_space_group_IT_number 33
_symmetry_space_group_name_Hall 'P 2c -2n'
_symmetry_space_group_name_H-M 'P n a 21'
_cell_angle_alpha 90
_cell_angle_beta 90
_cell_angle_gamma 90
_cell_formula_units_Z 8
_cell_length_a 27.47
_cell_length_b 5.657
_cell_length_c 8.989
_cell_volume 1396.871
_citation_journal_id_ASTM KRISAJ
_cod_data_source_file Ishakova_KRISAJ_1990_1029.cif
_cod_data_source_block Dy1K1O8Se2
_cod_original_formula_sum 'Dy1 K1 O8 Se2'
_cod_database_code 1535872

loop_
_symmetry_equiv_pos_as_xyz
x,y,z
-x,-y,z+1/2
-x+1/2,y+1/2,z+1/2
x+1/2,-y+1/2,z

loop_
_atom_site_label
_atom_site_type_symbol
_atom_site_fract_x
_atom_site_fract_y
_atom_site_fract_z
_atom_site_occupancy
_atom_site_U_iso_or_equiv
Se4 Se+6 0.45521 0.2379 0.7125 1 0.0
O12 O-2 0.9882 0.191 0.249 1 0.0
O6 O-2 0.2294 0.327 0.188 1 0.0
O8 O-2 0.3283 0.021 0.48 1 0.0
O16 O-2 0.4159 0.01 0.715 1 0.0
O10 O-2 0.4274 -0.001 0.129 1 0.0
O4 O-2 0.1672 0.117 0.684 1 0.0
O3 O-2 0.1424 0.295 0.426 1 0.0
O15 O-2 0.4837 0.253 0.554 1 0.0
O1 O-2 0.2371 0.246 0.492 1 0.0
Se3 Se+6 0.56699 0.7355 0.6865 1 0.0
O5 O-2 0.2444 0.235 0.89 1 0.0
K1 K+1 0.0812 0.255 0.9455 1 0.0
O11 O-2 0.0772 0.955 0.554 1 0.0
K2 K+1 0.3322 0.287 0.7859 1 0.0
O14 O-2 0.0768 -0.019 0.238 1 0.0
O9 O-2 0.3935 0.29 0.329 1 0.0
Se2 Se+6 0.79348 0.7104 0.5224 1 0.0
O13 O-2 0.9893 0.325 0.858 1 0.0
Dy1 Dy+3 0.80162 0.1773 0.3216 1 0.0
Dy2 Dy+3 0.55326 0.2262 0.4147 1 0.0
Se1 Se+6 0.68271 0.1891 0.5528 1 0.0
O2 O-2 0.3181 0.076 0.126 1 0.0
O7 O-2 0.3294 0.556 0.529 1 0.0
